data_7719115
loop_
_publ_author_name
'Wang, Yihao'
'Yan, Zhengguang'
'Li, Chen'
'Du, Yiping'
'Xiao, Jiawen'

_publ_section_title
;
 Efficient single-phase tunable dual-color emission copper(I)
 scintillators for X-ray imaging.
;
_journal_issue 30
_journal_name_full 'Dalton transactions (Cambridge, England : 2003)'
_journal_page_first 11732
_journal_page_last 11742
_journal_paper_doi 10.1039/d5dt01122a
_journal_volume 54
_journal_year 2025
_chemical_formula_moiety 'Br5 Cu2, 4(C4 H10 N O), Br, 3.104(H1.289 O0.322)'
_chemical_formula_sum 'C16 H44 Br6 Cu2 N4 O5'
_chemical_formula_weight 979.09
_space_group_crystal_system triclinic
_space_group_IT_number 2
_space_group_name_Hall '-P 1'
_space_group_name_H-M_alt 'P -1'
_atom_sites_solution_hydrogens mixed
_atom_sites_solution_primary dual
_audit_block_doi 10.5517/ccdc.csd.cc2lc538
_audit_creation_date 2025-05-30
_audit_creation_method
;FinalCif V138 by Daniel Kratzert, Freiburg 2025, 
https://dkratzert.de/finalcif.html
;
_audit_update_record
;
2025-07-01 deposited with the CCDC.	2025-07-02 downloaded from the CCDC.
;
_cell_angle_alpha 105.778(3)
_cell_angle_beta 104.598(2)
_cell_angle_gamma 101.286(2)
_cell_formula_units_Z 1
_cell_length_a 6.7234(2)
_cell_length_b 11.1613(3)
_cell_length_c 11.6567(4)
_cell_measurement_reflns_used 12637
_cell_measurement_temperature 293.3(4)
_cell_measurement_theta_max 28.5880
_cell_measurement_theta_min 3.6000
_cell_volume 781.13(5)
_computing_cell_refinement 'CrysAlisPro 1.171.42.90a (Rigaku OD, 2023)'
_computing_data_collection 'CrysAlisPro 1.171.42.90a (Rigaku OD, 2023)'
_computing_data_reduction 'CrysAlisPro 1.171.42.90a (Rigaku OD, 2023)'
_computing_molecular_graphics 'Olex2 1.5 (Dolomanov et al., 2009)'
_computing_publication_material 'Olex2 1.5 (Dolomanov et al., 2009)'
_computing_structure_refinement 'SHELXL 2018/3 (Sheldrick, 2015)'
_computing_structure_solution 'SHELXT 2014/5 (Sheldrick, 2014)'
_diffrn_ambient_environment air
_diffrn_ambient_temperature 293.3(4)
_diffrn_detector 'CCD plate'
_diffrn_detector_area_resol_mean 10.3376
_diffrn_detector_type AtlasS2
_diffrn_measured_fraction_theta_full 0.997
_diffrn_measured_fraction_theta_max 0.931
_diffrn_measurement_details
;
List of Runs (angles in degrees, time in seconds):

  # Type    Start    End  Width  t~exp~   \w     \q     \k     \f   Frames
#--------------------------------------------------------------------------
  1  \w    -86.00 -43.00   1.00    8.00    --  -10.04 154.00  92.03   43
  2  \w    -81.00 -38.00   1.00    8.00    --  -10.04 148.00 -82.04   43
  3  \w    -17.00  84.00   1.00    8.00    --   10.82  57.00 -30.00  101
  4  \w    -17.00  84.00   1.00    8.00    --   10.82  57.00  90.00  101
  5  \w    -42.00  43.00   1.00    8.00    --   10.82 -77.00  60.00   85
  6  \w    -42.00  43.00   1.00    8.00    --   10.82 -77.00 -60.00   85
  7  \w    -42.00  43.00   1.00    8.00    --   10.82 -77.00-180.00   85
  8  \w    -17.00  84.00   1.00    8.00    --   10.82  57.00-150.00  101
  9  \w    -43.00  21.00   1.00    8.00    --  -10.04  77.00-180.00   64
 10  \w    -83.00 -41.00   1.00    8.00    --  -10.04 151.00-131.55   42
 11  \w    -42.00  23.00   1.00    8.00    --  -10.04 -77.00-180.00   65
 12  \w    -82.00 -39.00   1.00    8.00    --  -10.04 149.00 156.90   43
 13  \w      9.00  70.00   1.00    8.00    --   10.82-131.00 -49.00   61
 14  \w     13.00  75.00   1.00    8.00    --   10.82-138.00 134.00   62
 15  \w    -42.00  23.00   1.00    8.00    --  -10.04 -77.00  30.00   65
 16  \w    -77.00 -46.00   1.00    8.00    --   10.82   0.00-150.00   31
 17  \w    -77.00  99.00   1.00    8.00    --   10.82   0.00-180.00  176
;
_diffrn_measurement_device 'four-circle diffractometer'
_diffrn_measurement_device_type 'SuperNova, Dual, Cu at home/near, AtlasS2'
_diffrn_measurement_method '\w scans'
_diffrn_orient_matrix_type 'CrysAlisPro convention (1999,Acta A55,543-557)'
_diffrn_orient_matrix_UB_11 0.0435865000
_diffrn_orient_matrix_UB_12 0.0402041000
_diffrn_orient_matrix_UB_13 0.0642363000
_diffrn_orient_matrix_UB_21 0.0255674000
_diffrn_orient_matrix_UB_22 0.0551473000
_diffrn_orient_matrix_UB_23 -0.0183730000
_diffrn_orient_matrix_UB_31 -0.1018417000
_diffrn_orient_matrix_UB_32 0.0092372000
_diffrn_orient_matrix_UB_33 -0.0012498000
_diffrn_radiation_monochromator mirror
_diffrn_radiation_probe x-ray
_diffrn_radiation_type 'Mo K\a'
_diffrn_radiation_wavelength 0.71073
_diffrn_reflns_av_R_equivalents 0.0543
_diffrn_reflns_av_unetI/netI 0.0337
_diffrn_reflns_Laue_measured_fraction_full 0.997
_diffrn_reflns_Laue_measured_fraction_max 0.931
_diffrn_reflns_limit_h_max 9
_diffrn_reflns_limit_h_min -9
_diffrn_reflns_limit_k_max 15
_diffrn_reflns_limit_k_min -15
_diffrn_reflns_limit_l_max 16
_diffrn_reflns_limit_l_min -15
_diffrn_reflns_number 27554
_diffrn_reflns_point_group_measured_fraction_full 0.997
_diffrn_reflns_point_group_measured_fraction_max 0.931
_diffrn_reflns_theta_full 25.242
_diffrn_reflns_theta_max 29.603
_diffrn_reflns_theta_min 3.303
_diffrn_source 'micro-focus sealed X-ray tube'
_diffrn_source_type 'SuperNova (Mo) X-ray Source'
_exptl_absorpt_coefficient_mu 9.065
_exptl_absorpt_correction_T_max 1.00000
_exptl_absorpt_correction_T_min 0.13920
_exptl_absorpt_correction_type multi-scan
_exptl_absorpt_process_details
;
CrysAlisPro 1.171.42.90a (Rigaku Oxford Diffraction, 2023)
Empirical absorption correction using spherical harmonics,
implemented in SCALE3 ABSPACK scaling algorithm.
;
_exptl_crystal_colour 'clear light colourless'
_exptl_crystal_colour_lustre clear
_exptl_crystal_colour_modifier light
_exptl_crystal_colour_primary colourless
_exptl_crystal_density_diffrn 2.081
_exptl_crystal_description block
_exptl_crystal_F_000 476
_exptl_crystal_size_max 0.13
_exptl_crystal_size_mid 0.12
_exptl_crystal_size_min 0.11
_refine_diff_density_max 0.974
_refine_diff_density_min -1.047
_refine_diff_density_rms 0.211
_refine_ls_extinction_method none
_refine_ls_goodness_of_fit_ref 1.165
_refine_ls_hydrogen_treatment constr
_refine_ls_matrix_type full
_refine_ls_number_parameters 167
_refine_ls_number_reflns 4105
_refine_ls_number_restraints 12
_refine_ls_restrained_S_all 1.164
_refine_ls_R_factor_all 0.0886
_refine_ls_R_factor_gt 0.0765
_refine_ls_shift/su_max 0.000
_refine_ls_shift/su_mean 0.000
_refine_ls_structure_factor_coef Fsqd
_refine_ls_weighting_details 'w=1/[\s^2^(Fo^2^)+18.1322P] where P=(Fo^2^+2Fc^2^)/3'
_refine_ls_weighting_scheme calc
_refine_ls_wR_factor_gt 0.1798
_refine_ls_wR_factor_ref 0.1849
_reflns_Friedel_coverage 0.000
_reflns_number_gt 3457
_reflns_number_total 4105
_reflns_threshold_expression 'I > 2\s(I)'
_cod_data_source_file d5dt01122a3.cif
_cod_data_source_block 2_auto
_cod_depositor_comments 'Adding full bibliography for 7719113--7719115.cif.'
_cod_original_cell_volume 781.13(4)
_cod_database_code 7719115
_olex2_refinement_description
;
1. Fixed Uiso
 At 1.2 times of:
  All C(H,H) groups, All N(H,H) groups
 At 1.5 times of:
  All O(H,H) groups
2. Uiso/Uaniso restraints and constraints
Uanis(O3) \\sim Ueq, Uanis(O4) \\sim Ueq: with sigma of 0.01 and sigma for
terminal atoms of 0.02
Uanis(O3) = Uanis(O4)
3. Others
 Sof(H4C)=Sof(H4D)=1-FVAR(1)
 Sof(O4)=0.5*(1-FVAR(2))
 Sof(O3)=0.5*FVAR(2)
 Sof(H3C)=Sof(H3D)=FVAR(1)
 Fixed Sof: Br4(0.41) Br5(0.09)
 Fixed X: O3(0.280066) O4(0.14705)
 Fixed Y: O3(0.513083) O4(0.54904)
 Fixed Z: O3(0.05013) O4(-0.008739)
4.a Secondary CH2 refined with riding coordinates:
 N1(H1A,H1B), N2(H2C,H2D), C2(H2A,H2B), C8(H8A,H8B), C1(H1C,H1D), C4(H4A,H4B),
 C7(H7A,H7B), C5(H5A,H5B), C3(H3A,H3B), C6(H6A,H6B)
;
_olex2_submission_special_instructions 'No special instructions were received'
_oxdiff_exptl_absorpt_empirical_details
;
Empirical correction (ABSPACK) includes:
- Absorption correction using spherical harmonics
- Frame scaling
- Detector area scaling
;
_oxdiff_exptl_absorpt_empirical_full_max 4.459
_oxdiff_exptl_absorpt_empirical_full_min 0.538
_shelx_shelxl_version_number 2018/3
_shelx_space_group_comment
;
The symmetry employed for this shelxl refinement is uniquely defined
by the following loop, which should always be used as a source of
symmetry information in preference to the above space-group names.
They are only intended as comments.
;
_shelx_estimated_absorpt_t_min 0.385
_shelx_estimated_absorpt_t_max 0.435

loop_
_space_group_symop_operation_xyz
'x, y, z'
'-x, -y, -z'

loop_
_atom_site_label
_atom_site_type_symbol
_atom_site_fract_x
_atom_site_fract_y
_atom_site_fract_z
_atom_site_U_iso_or_equiv
_atom_site_adp_type
_atom_site_occupancy
_atom_site_site_symmetry_order
_atom_site_calc_flag
_atom_site_refinement_flags_posn
_atom_site_refinement_flags_adp
_atom_site_refinement_flags_occupancy
_atom_site_disorder_assembly
_atom_site_disorder_group
Br2 Br 0.500000 0.500000 0.500000 0.0336(3) Uani 1 2 d S . P . .
Br3 Br 0.00212(18) 0.17489(10) 0.38494(11) 0.0418(3) Uani 1 1 d . . . . .
Br1 Br 0.07648(18) 0.49783(12) 0.68683(10) 0.0430(3) Uani 1 1 d . . . . .
Cu1 Cu 0.0963(3) 0.41122(15) 0.47224(15) 0.0506(4) Uani 1 1 d . . . . .
O1 O 0.2907(14) 0.0883(9) -0.0028(8) 0.054(2) Uani 1 1 d . . . . .
O2 O 0.6443(15) 0.0729(8) -0.2946(9) 0.056(2) Uani 1 1 d . . . . .
N1 N 0.2608(16) 0.2870(9) 0.1993(9) 0.042(2) Uani 1 1 d . . . . .
H1A H 0.218309 0.308487 0.266578 0.050 Uiso 1 1 calc R U . . .
H1B H 0.320206 0.360200 0.188813 0.050 Uiso 1 1 calc R U . . .
N2 N 0.4518(16) 0.2549(10) -0.3707(10) 0.047(2) Uani 1 1 d . . . . .
H2C H 0.520941 0.330986 -0.309876 0.056 Uiso 1 1 calc R U . . .
H2D H 0.352528 0.268432 -0.428645 0.056 Uiso 1 1 calc R U . . .
C2 C 0.4789(19) 0.1678(11) 0.0988(11) 0.045(3) Uani 1 1 d . . . . .
H2A H 0.543559 0.241689 0.078665 0.054 Uiso 1 1 calc R U . . .
H2B H 0.581620 0.118493 0.110735 0.054 Uiso 1 1 calc R U . . .
C8 C 0.754(2) 0.1619(12) -0.3369(12) 0.048(3) Uani 1 1 d . . . . .
H8A H 0.846860 0.122895 -0.377173 0.057 Uiso 1 1 calc R U . . .
H8B H 0.844765 0.237161 -0.264735 0.057 Uiso 1 1 calc R U . . .
C1 C 0.4251(19) 0.2167(12) 0.2231(11) 0.046(3) Uani 1 1 d . . . . .
H1C H 0.370224 0.143833 0.247525 0.055 Uiso 1 1 calc R U . . .
H1D H 0.553147 0.274416 0.290670 0.055 Uiso 1 1 calc R U . . .
C4 C 0.143(2) 0.1640(17) -0.0219(12) 0.067(4) Uani 1 1 d . . . . .
H4A H 0.018206 0.111745 -0.094586 0.081 Uiso 1 1 calc R U . . .
H4B H 0.210394 0.238394 -0.040226 0.081 Uiso 1 1 calc R U . . .
C7 C 0.608(2) 0.2073(12) -0.4299(12) 0.055(3) Uani 1 1 d . . . . .
H7A H 0.693058 0.276615 -0.447805 0.066 Uiso 1 1 calc R U . . .
H7B H 0.532549 0.135965 -0.508425 0.066 Uiso 1 1 calc R U . . .
C5 C 0.3431(19) 0.1665(13) -0.3168(13) 0.051(3) Uani 1 1 d . . . . .
H5A H 0.242876 0.090104 -0.384096 0.062 Uiso 1 1 calc R U . . .
H5B H 0.263312 0.209924 -0.268837 0.062 Uiso 1 1 calc R U . . .
C3 C 0.0710(18) 0.2101(13) 0.0873(12) 0.049(3) Uani 1 1 d . . . . .
H3A H -0.007816 0.136669 0.102498 0.059 Uiso 1 1 calc R U . . .
H3B H -0.023234 0.263387 0.070653 0.059 Uiso 1 1 calc R U . . .
C6 C 0.508(2) 0.1265(13) -0.2318(13) 0.057(3) Uani 1 1 d . . . . .
H6A H 0.595453 0.201608 -0.158617 0.068 Uiso 1 1 calc R U . . .
H6B H 0.435610 0.062679 -0.202650 0.068 Uiso 1 1 calc R U . . .
Br4 Br 0.3732(6) 0.5176(3) 0.0726(3) 0.0473(7) Uani 0.41 1 d . . P A -1
Br5 Br 0.433(3) 0.5198(17) 0.1708(18) 0.069(4) Uani 0.09 1 d . . P B -2
O3 O 0.280066 0.513083 0.050130 0.031(5) Uani 0.322(12) 1 d . U P C -3
H3C H 0.145700 0.493540 0.037110 0.047 Uiso 0.64(2) 1 d R U P C -3
H3D H 0.292500 0.477280 -0.021030 0.047 Uiso 0.64(2) 1 d R U P C -3
O4 O 0.147050 0.549040 -0.008739 0.031(5) Uani 0.178(12) 1 d . U P C -4
H4C H 0.258480 0.597050 0.052410 0.047 Uiso 0.36(2) 1 d R U P C -4
H4D H 0.169820 0.545780 -0.077870 0.047 Uiso 0.36(2) 1 d R U P C -4

loop_
_atom_site_aniso_label
_atom_site_aniso_U_11
_atom_site_aniso_U_22
_atom_site_aniso_U_33
_atom_site_aniso_U_23
_atom_site_aniso_U_13
_atom_site_aniso_U_12
Br2 0.0277(6) 0.0325(7) 0.0381(7) 0.0110(6) 0.0115(5) 0.0033(5)
Br3 0.0403(6) 0.0358(5) 0.0449(6) 0.0125(4) 0.0144(5) 0.0023(4)
Br1 0.0433(6) 0.0528(6) 0.0320(5) 0.0173(5) 0.0100(4) 0.0102(5)
Cu1 0.0557(9) 0.0500(8) 0.0513(9) 0.0168(7) 0.0215(7) 0.0215(7)
O1 0.055(5) 0.054(5) 0.036(4) -0.002(4) 0.008(4) 0.007(4)
O2 0.072(6) 0.049(5) 0.072(6) 0.040(5) 0.036(5) 0.031(4)
N1 0.057(6) 0.035(5) 0.040(5) 0.012(4) 0.027(4) 0.012(4)
N2 0.053(6) 0.042(5) 0.052(6) 0.023(5) 0.018(5) 0.018(4)
C2 0.052(7) 0.043(6) 0.039(6) 0.007(5) 0.021(5) 0.010(5)
C8 0.048(7) 0.049(7) 0.051(7) 0.023(6) 0.018(5) 0.017(5)
C1 0.048(6) 0.045(6) 0.036(6) 0.003(5) 0.013(5) 0.011(5)
C4 0.056(8) 0.095(11) 0.035(7) 0.016(7) -0.001(6) 0.015(8)
C7 0.060(8) 0.045(6) 0.052(7) 0.024(6) 0.016(6) -0.008(6)
C5 0.040(6) 0.064(8) 0.057(7) 0.035(6) 0.018(5) 0.005(5)
C3 0.035(6) 0.055(7) 0.048(7) 0.012(6) 0.006(5) 0.008(5)
C6 0.072(9) 0.054(7) 0.061(8) 0.032(7) 0.031(7) 0.025(7)
Br4 0.059(2) 0.0438(15) 0.0379(16) 0.0146(12) 0.0162(14) 0.0099(13)
Br5 0.076(11) 0.058(9) 0.064(11) 0.012(8) 0.021(9) 0.015(8)
O3 0.040(10) 0.044(9) 0.018(8) 0.020(7) 0.006(7) 0.019(8)
O4 0.040(10) 0.044(9) 0.018(8) 0.020(7) 0.006(7) 0.019(8)

loop_
_atom_type_symbol
_atom_type_description
_atom_type_scat_dispersion_real
_atom_type_scat_dispersion_imag
_atom_type_scat_source
C C 0.0033 0.0016 'International Tables Vol C Tables 4.2.6.8 and 6.1.1.4'
H H 0.0000 0.0000 'International Tables Vol C Tables 4.2.6.8 and 6.1.1.4'
Br Br -0.2901 2.4595 'International Tables Vol C Tables 4.2.6.8 and 6.1.1.4'
Cu Cu 0.3201 1.2651 'International Tables Vol C Tables 4.2.6.8 and 6.1.1.4'
N N 0.0061 0.0033 'International Tables Vol C Tables 4.2.6.8 and 6.1.1.4'
O O 0.0106 0.0060 'International Tables Vol C Tables 4.2.6.8 and 6.1.1.4'

loop_
_geom_angle_atom_site_label_1
_geom_angle_atom_site_label_2
_geom_angle_atom_site_label_3
_geom_angle
_geom_angle_site_symmetry_1
_geom_angle_site_symmetry_3
_geom_angle_publ_flag
Cu1 Br2 Cu1 180.0 . 2_666 ?
Cu1 Br1 Cu1 63.11(6) . 2_566 ?
Br3 Cu1 Br2 107.25(6) . . ?
Br3 Cu1 Br1 110.91(7) . 2_566 ?
Br3 Cu1 Br1 114.82(7) . . ?
Br3 Cu1 Cu1 137.88(11) . 2_566 ?
Br1 Cu1 Br2 103.85(6) . . ?
Br1 Cu1 Br2 101.44(6) 2_566 . ?
Br1 Cu1 Br1 116.89(6) . 2_566 ?
Br1 Cu1 Cu1 58.05(7) 2_566 2_566 ?
Br1 Cu1 Cu1 58.84(7) . 2_566 ?
Cu1 Cu1 Br2 114.71(9) 2_566 . ?
C2 O1 C4 108.8(10) . . ?
C8 O2 C6 111.2(9) . . ?
H1A N1 H1B 107.7 . . ?
C1 N1 H1A 108.9 . . ?
C1 N1 H1B 108.9 . . ?
C3 N1 H1A 108.9 . . ?
C3 N1 H1B 108.9 . . ?
C3 N1 C1 113.3(9) . . ?
H2C N2 H2D 107.5 . . ?
C7 N2 H2C 108.5 . . ?
C7 N2 H2D 108.5 . . ?
C5 N2 H2C 108.5 . . ?
C5 N2 H2D 108.5 . . ?
C5 N2 C7 115.0(9) . . ?
O1 C2 H2A 109.5 . . ?
O1 C2 H2B 109.5 . . ?
O1 C2 C1 110.9(9) . . ?
H2A C2 H2B 108.1 . . ?
C1 C2 H2A 109.5 . . ?
C1 C2 H2B 109.5 . . ?
O2 C8 H8A 108.7 . . ?
O2 C8 H8B 108.7 . . ?
O2 C8 C7 114.1(10) . . ?
H8A C8 H8B 107.6 . . ?
C7 C8 H8A 108.7 . . ?
C7 C8 H8B 108.7 . . ?
N1 C1 C2 107.8(10) . . ?
N1 C1 H1C 110.2 . . ?
N1 C1 H1D 110.2 . . ?
C2 C1 H1C 110.2 . . ?
C2 C1 H1D 110.2 . . ?
H1C C1 H1D 108.5 . . ?
O1 C4 H4A 108.9 . . ?
O1 C4 H4B 108.9 . . ?
O1 C4 C3 113.4(11) . . ?
H4A C4 H4B 107.7 . . ?
C3 C4 H4A 108.9 . . ?
C3 C4 H4B 108.9 . . ?
N2 C7 C8 107.8(10) . . ?
N2 C7 H7A 110.1 . . ?
N2 C7 H7B 110.1 . . ?
C8 C7 H7A 110.1 . . ?
C8 C7 H7B 110.1 . . ?
H7A C7 H7B 108.5 . . ?
N2 C5 H5A 109.8 . . ?
N2 C5 H5B 109.8 . . ?
N2 C5 C6 109.5(10) . . ?
H5A C5 H5B 108.2 . . ?
C6 C5 H5A 109.8 . . ?
C6 C5 H5B 109.8 . . ?
N1 C3 H3A 109.9 . . ?
N1 C3 H3B 109.9 . . ?
C4 C3 N1 109.1(10) . . ?
C4 C3 H3A 109.9 . . ?
C4 C3 H3B 109.9 . . ?
H3A C3 H3B 108.3 . . ?
O2 C6 C5 112.2(11) . . ?
O2 C6 H6A 109.2 . . ?
O2 C6 H6B 109.2 . . ?
C5 C6 H6A 109.2 . . ?
C5 C6 H6B 109.2 . . ?
H6A C6 H6B 107.9 . . ?
H3C O3 H3D 104.5 . . ?
H4C O4 H4D 109.5 . . ?

loop_
_geom_bond_atom_site_label_1
_geom_bond_atom_site_label_2
_geom_bond_distance
_geom_bond_site_symmetry_2
_geom_bond_publ_flag
Br2 Cu1 2.6043(16) . ?
Br2 Cu1 2.6043(16) 2_666 ?
Br3 Cu1 2.4405(19) . ?
Br1 Cu1 2.4725(19) . ?
Br1 Cu1 2.494(2) 2_566 ?
Cu1 Cu1 2.599(3) 2_566 ?
O1 C2 1.423(14) . ?
O1 C4 1.441(17) . ?
O2 C8 1.393(14) . ?
O2 C6 1.429(15) . ?
N1 H1A 0.8900 . ?
N1 H1B 0.8900 . ?
N1 C1 1.489(15) . ?
N1 C3 1.480(14) . ?
N2 H2C 0.8900 . ?
N2 H2D 0.8900 . ?
N2 C7 1.500(17) . ?
N2 C5 1.480(14) . ?
C2 H2A 0.9700 . ?
C2 H2B 0.9700 . ?
C2 C1 1.562(15) . ?
C8 H8A 0.9700 . ?
C8 H8B 0.9700 . ?
C8 C7 1.533(17) . ?
C1 H1C 0.9700 . ?
C1 H1D 0.9700 . ?
C4 H4A 0.9700 . ?
C4 H4B 0.9700 . ?
C4 C3 1.471(18) . ?
C7 H7A 0.9700 . ?
C7 H7B 0.9700 . ?
C5 H5A 0.9700 . ?
C5 H5B 0.9700 . ?
C5 C6 1.515(17) . ?
C3 H3A 0.9700 . ?
C3 H3B 0.9700 . ?
C6 H6A 0.9700 . ?
C6 H6B 0.9700 . ?
O3 H3C 0.8500 . ?
O3 H3D 0.8500 . ?
O4 H4C 0.8500 . ?
O4 H4D 0.8500 . ?

loop_
_geom_torsion_atom_site_label_1
_geom_torsion_atom_site_label_2
_geom_torsion_atom_site_label_3
_geom_torsion_atom_site_label_4
_geom_torsion
_geom_torsion_site_symmetry_1
_geom_torsion_site_symmetry_2
_geom_torsion_site_symmetry_3
_geom_torsion_site_symmetry_4
_geom_torsion_publ_flag
O1 C2 C1 N1 -56.8(12) . . . . ?
O1 C4 C3 N1 57.1(16) . . . . ?
O2 C8 C7 N2 52.8(14) . . . . ?
N2 C5 C6 O2 -53.9(15) . . . . ?
C2 O1 C4 C3 -62.3(15) . . . . ?
C8 O2 C6 C5 59.5(14) . . . . ?
C1 N1 C3 C4 -53.3(14) . . . . ?
C4 O1 C2 C1 60.9(13) . . . . ?
C7 N2 C5 C6 50.2(15) . . . . ?
C5 N2 C7 C8 -48.5(13) . . . . ?
C3 N1 C1 C2 52.8(12) . . . . ?
C6 O2 C8 C7 -59.7(14) . . . . ?
